data_4071462
loop_
_publ_author_name
'Iglesias, Manuel'
'Beetstra, Dirk J.'
'Knight, James C.'
'Ooi, Li-Ling'
'Stasch, Andreas'
'Coles, Simon'
'Male, Louise'
'Hursthouse, Michael B.'
'Cavell, Kingsley J.'
'Dervisi, Athanasia'
'Fallis, Ian A.'

_publ_section_title
;
 Novel Expanded Ring N-Heterocyclic Carbenes: Free Carbenes, Silver
 Complexes, And Structures
;
_journal_issue 13
_journal_name_full Organometallics
_journal_page_first 3279
_journal_paper_doi 10.1021/om800179t
_journal_volume 27
_journal_year 2008
_chemical_absolute_configuration unk
_chemical_formula_sum 'C23 H30 N2'
_chemical_formula_weight 334.49
_chemical_name_systematic
;
 Dr Athanasia Dervisi
;
_space_group_IT_number 19
_symmetry_cell_setting orthorhombic
_symmetry_space_group_name_Hall 'P 2ac 2ab'
_symmetry_space_group_name_H-M 'P 21 21 21'
_atom_sites_solution_hydrogens geom
_atom_sites_solution_primary direct
_atom_sites_solution_secondary difmap
_audit_creation_method SHELXL-97
_cell_angle_alpha 90.00
_cell_angle_beta 90.00
_cell_angle_gamma 90.00
_cell_formula_units_Z 4
_cell_length_a 8.3994(6)
_cell_length_b 10.5190(6)
_cell_length_c 22.0339(14)
_cell_measurement_reflns_used 23555
_cell_measurement_temperature 120(2)
_cell_measurement_theta_max 27.48
_cell_measurement_theta_min 2.91
_cell_volume 1946.8(2)
_computing_cell_refinement 'DENZO (Otwinowski & Minor, 1997) & COLLECT (Hooft, R.W.W., 1998)'
_computing_data_collection 'COLLECT (Hooft, R.W.W., 1998)'
_computing_data_reduction 'DENZO (Otwinowski & Minor, 1997) & COLLECT (Hooft, R.W.W., 1998)'
_computing_molecular_graphics 'PLATON/PLUTON (Spek, A. L., 1998)'
_computing_publication_material 'WinGX (Farrugia, 1999)'
_computing_structure_refinement 'SHELXL-97 (Sheldrick, 1997)'
_computing_structure_solution
;
Sir2004 (Burla, M.C., Caliandro, R., Camalli, M., Carrozzini, B., 
Cascarano, G., De Caro, L., Giacovazzo, C., Polidori, G. & Spagna, R., 
2004)
;
_diffrn_ambient_temperature 120(2)
_diffrn_detector_area_resol_mean '4096x4096pixels / 62x62mm'
_diffrn_measured_fraction_theta_full 0.994
_diffrn_measured_fraction_theta_max 0.994
_diffrn_measurement_device_type 'Bruker-Nonius APEX II CCD camera on \k-goniostat'
_diffrn_measurement_method '\f & \w scans'
_diffrn_radiation_monochromator '10cm confocal mirrors'
_diffrn_radiation_source 'Bruker-Nonius FR591 rotating anode'
_diffrn_radiation_type MoK\a
_diffrn_radiation_wavelength 0.71073
_diffrn_reflns_av_R_equivalents 0.0677
_diffrn_reflns_av_sigmaI/netI 0.0645
_diffrn_reflns_limit_h_max 7
_diffrn_reflns_limit_h_min -10
_diffrn_reflns_limit_k_max 13
_diffrn_reflns_limit_k_min -13
_diffrn_reflns_limit_l_max 28
_diffrn_reflns_limit_l_min -20
_diffrn_reflns_number 13264
_diffrn_reflns_theta_full 27.48
_diffrn_reflns_theta_max 27.48
_diffrn_reflns_theta_min 3.05
_exptl_absorpt_coefficient_mu 0.066
_exptl_absorpt_correction_T_max 0.9934
_exptl_absorpt_correction_T_min 0.9908
_exptl_absorpt_correction_type multi-scan
_exptl_absorpt_process_details 'SADABS 2007/2 (Sheldrick, G.M., 2007)'
_exptl_crystal_colour Colourless
_exptl_crystal_density_diffrn 1.141
_exptl_crystal_density_method 'not measured'
_exptl_crystal_description Block
_exptl_crystal_F_000 728
_exptl_crystal_size_max 0.14
_exptl_crystal_size_mid 0.12
_exptl_crystal_size_min 0.10
_refine_diff_density_max 0.258
_refine_diff_density_min -0.290
_refine_diff_density_rms 0.061
_refine_ls_abs_structure_details 'Flack H D (1983), Acta Cryst. A39, 876-881'
_refine_ls_extinction_method none
_refine_ls_goodness_of_fit_ref 1.163
_refine_ls_hydrogen_treatment constr
_refine_ls_matrix_type full
_refine_ls_number_parameters 232
_refine_ls_number_reflns 2541
_refine_ls_number_restraints 0
_refine_ls_restrained_S_all 1.163
_refine_ls_R_factor_all 0.1178
_refine_ls_R_factor_gt 0.0819
_refine_ls_shift/su_max 0.000
_refine_ls_shift/su_mean 0.000
_refine_ls_structure_factor_coef Fsqd
_refine_ls_weighting_details 'calc w=1/[\s^2^(Fo^2^)+(0.0056P)^2^+2.7203P] where P=(Fo^2^+2Fc^2^)/3'
_refine_ls_weighting_scheme calc
_refine_ls_wR_factor_gt 0.1367
_refine_ls_wR_factor_ref 0.1542
_reflns_number_gt 1909
_reflns_number_total 2541
_reflns_threshold_expression >2sigma(I)
_cod_data_source_file om800179t-file001.cif
_cod_data_source_block 7Mes
_cod_depositor_comments
;
The following automatic conversions were performed:

'_symmetry_cell_setting' value 'Orthorhombic' changed to
'orthorhombic' according to
/home/saulius/struct/CIF-dictionaries/cif_core.dic dictionary named
'cif_core.dic' version 2.4.1 from
2010-06-29.

'_exptl_absorpt_correction_type' value 'Multi-scan'
changed to 'multi-scan' according to
/home/saulius/struct/CIF-dictionaries/cif_core.dic dictionary named
'cif_core.dic' version 2.4.1 from 2010-06-29.

Automatic conversion script
Id: cif_fix_values 1715 2011-07-08 13:25:40Z adriana 
;
_cod_original_sg_symbol_H-M 'P 2(1) 2(1) 2(1)'
_cod_database_code 4071462

loop_
_symmetry_equiv_pos_as_xyz
'x, y, z'
'-x+1/2, -y, z+1/2'
'x+1/2, -y+1/2, -z'
'-x, y+1/2, -z+1/2'

loop_
_atom_site_label
_atom_site_type_symbol
_atom_site_fract_x
_atom_site_fract_y
_atom_site_fract_z
_atom_site_U_iso_or_equiv
_atom_site_adp_type
_atom_site_occupancy
_atom_site_symmetry_multiplicity
_atom_site_calc_flag
_atom_site_refinement_flags
C1 C 0.5785(5) 0.2222(4) 0.7547(2) 0.0237(9) Uani 1 1 d .
C2 C 0.6078(6) 0.0204(4) 0.8165(2) 0.0305(11) Uani 1 1 d .
H2A H 0.5301 -0.0222 0.7895 0.037 Uiso 1 1 calc R
H2B H 0.5788 -0.0004 0.8589 0.037 Uiso 1 1 calc R
C3 C 0.7715(7) -0.0314(5) 0.8035(2) 0.0405(13) Uani 1 1 d .
H3A H 0.7672 -0.1255 0.8028 0.049 Uiso 1 1 calc R
H3B H 0.8450 -0.0057 0.8364 0.049 Uiso 1 1 calc R
C4 C 0.8352(6) 0.0169(5) 0.7429(2) 0.0400(13) Uani 1 1 d .
H4A H 0.8899 0.0991 0.7495 0.048 Uiso 1 1 calc R
H4B H 0.9147 -0.0443 0.7272 0.048 Uiso 1 1 calc R
C5 C 0.7044(7) 0.0347(5) 0.6957(2) 0.0371(12) Uani 1 1 d .
H5A H 0.7526 0.0336 0.6547 0.045 Uiso 1 1 calc R
H5B H 0.6290 -0.0374 0.6983 0.045 Uiso 1 1 calc R
C6 C 0.5564(6) 0.2322(4) 0.86148(19) 0.0238(10) Uani 1 1 d .
C7 C 0.3981(5) 0.2348(4) 0.8818(2) 0.0244(10) Uani 1 1 d .
C8 C 0.3630(6) 0.3047(4) 0.93436(19) 0.0283(11) Uani 1 1 d .
H8 H 0.2564 0.3073 0.9487 0.034 Uiso 1 1 calc R
C9 C 0.4796(6) 0.3697(5) 0.9658(2) 0.0280(11) Uani 1 1 d .
C10 C 0.6355(6) 0.3649(5) 0.9445(2) 0.0300(11) Uani 1 1 d .
H10 H 0.7164 0.4088 0.9661 0.036 Uiso 1 1 calc R
C11 C 0.6757(6) 0.2977(5) 0.8925(2) 0.0257(10) Uani 1 1 d .
C12 C 0.2690(6) 0.1686(5) 0.8470(2) 0.0374(12) Uani 1 1 d .
H12A H 0.2609 0.2058 0.8063 0.056 Uiso 1 1 calc R
H12B H 0.1674 0.1789 0.8683 0.056 Uiso 1 1 calc R
H12C H 0.2944 0.0780 0.8436 0.056 Uiso 1 1 calc R
C13 C 0.4400(7) 0.4490(5) 1.0208(2) 0.0379(13) Uani 1 1 d .
H13A H 0.4390 0.5391 1.0096 0.057 Uiso 1 1 calc R
H13B H 0.5203 0.4348 1.0524 0.057 Uiso 1 1 calc R
H13C H 0.3350 0.4247 1.0363 0.057 Uiso 1 1 calc R
C14 C 0.8433(6) 0.2992(5) 0.8687(2) 0.0346(12) Uani 1 1 d .
H14A H 0.8479 0.3506 0.8316 0.052 Uiso 1 1 calc R
H14B H 0.8772 0.2121 0.8597 0.052 Uiso 1 1 calc R
H14C H 0.9141 0.3360 0.8994 0.052 Uiso 1 1 calc R
C15 C 0.5749(6) 0.2199(4) 0.64808(19) 0.0234(10) Uani 1 1 d .
C16 C 0.4236(6) 0.2036(4) 0.62346(19) 0.0271(10) Uani 1 1 d .
C17 C 0.3872(6) 0.2652(5) 0.5696(2) 0.0318(11) Uani 1 1 d .
H17 H 0.2845 0.2539 0.5524 0.038 Uiso 1 1 calc R
C18 C 0.4953(6) 0.3424(5) 0.5400(2) 0.0312(11) Uani 1 1 d .
C19 C 0.6458(6) 0.3567(5) 0.5653(2) 0.0290(11) Uani 1 1 d .
H19 H 0.7220 0.4083 0.5451 0.035 Uiso 1 1 calc R
C20 C 0.6881(6) 0.2971(5) 0.61973(19) 0.0268(10) Uani 1 1 d .
C21 C 0.3024(6) 0.1213(5) 0.6558(2) 0.0362(12) Uani 1 1 d .
H21A H 0.3469 0.0363 0.6623 0.054 Uiso 1 1 calc R
H21B H 0.2060 0.1147 0.6309 0.054 Uiso 1 1 calc R
H21C H 0.2757 0.1596 0.6950 0.054 Uiso 1 1 calc R
C22 C 0.4533(7) 0.4131(6) 0.4824(2) 0.0426(14) Uani 1 1 d .
H22A H 0.3502 0.3832 0.4673 0.064 Uiso 1 1 calc R
H22B H 0.5354 0.3974 0.4516 0.064 Uiso 1 1 calc R
H22C H 0.4473 0.5044 0.4908 0.064 Uiso 1 1 calc R
C23 C 0.8508(6) 0.3165(5) 0.6479(2) 0.0365(12) Uani 1 1 d .
H23A H 0.9128 0.3754 0.6227 0.055 Uiso 1 1 calc R
H23B H 0.9063 0.2347 0.6503 0.055 Uiso 1 1 calc R
H23C H 0.8387 0.3520 0.6887 0.055 Uiso 1 1 calc R
N1 N 0.5953(4) 0.1598(3) 0.80779(16) 0.0233(8) Uani 1 1 d .
N2 N 0.6145(5) 0.1569(3) 0.70399(15) 0.0260(9) Uani 1 1 d .

loop_
_atom_site_aniso_label
_atom_site_aniso_U_11
_atom_site_aniso_U_22
_atom_site_aniso_U_33
_atom_site_aniso_U_23
_atom_site_aniso_U_13
_atom_site_aniso_U_12
C1 0.024(2) 0.024(2) 0.023(2) -0.0008(19) 0.004(2) -0.0041(18)
C2 0.039(3) 0.023(2) 0.029(2) 0.0059(19) 0.004(2) 0.002(2)
C3 0.053(3) 0.030(3) 0.039(3) 0.004(2) 0.002(3) 0.008(3)
C4 0.034(3) 0.037(3) 0.050(3) 0.004(3) 0.010(3) 0.013(2)
C5 0.052(3) 0.029(3) 0.029(2) -0.004(2) 0.010(3) 0.005(2)
C6 0.032(3) 0.022(2) 0.018(2) 0.0096(18) 0.0048(19) 0.003(2)
C7 0.022(2) 0.027(2) 0.024(2) 0.0025(18) 0.001(2) 0.004(2)
C8 0.026(3) 0.034(3) 0.026(2) 0.003(2) 0.006(2) 0.006(2)
C9 0.033(3) 0.031(3) 0.020(2) 0.003(2) -0.002(2) 0.009(2)
C10 0.031(3) 0.034(3) 0.025(2) -0.001(2) -0.003(2) 0.000(2)
C11 0.022(2) 0.027(2) 0.028(2) 0.004(2) 0.001(2) 0.001(2)
C12 0.026(3) 0.045(3) 0.041(3) -0.004(3) 0.004(2) -0.003(2)
C13 0.048(3) 0.042(3) 0.023(2) -0.007(2) 0.001(2) 0.008(3)
C14 0.027(3) 0.034(3) 0.043(3) -0.004(2) 0.002(2) -0.003(2)
C15 0.031(3) 0.020(2) 0.019(2) -0.0015(17) 0.004(2) 0.004(2)
C16 0.029(3) 0.031(2) 0.021(2) -0.004(2) 0.002(2) -0.004(2)
C17 0.030(3) 0.039(3) 0.027(2) -0.008(2) -0.004(2) -0.002(2)
C18 0.036(3) 0.037(3) 0.020(2) -0.004(2) 0.005(2) 0.000(2)
C19 0.031(3) 0.034(3) 0.022(2) -0.001(2) 0.005(2) 0.001(2)
C20 0.028(3) 0.029(2) 0.023(2) -0.003(2) 0.003(2) 0.003(2)
C21 0.035(3) 0.040(3) 0.033(3) -0.001(2) 0.002(2) -0.009(2)
C22 0.039(3) 0.059(4) 0.030(3) 0.008(3) 0.000(2) 0.004(3)
C23 0.027(3) 0.048(3) 0.035(3) 0.007(2) -0.001(2) -0.003(2)
N1 0.026(2) 0.0229(18) 0.0211(17) 0.0034(15) 0.0038(17) 0.0026(17)
N2 0.034(2) 0.0219(19) 0.0223(18) -0.0011(15) 0.0017(18) 0.0005(17)

loop_
_atom_type_symbol
_atom_type_description
_atom_type_scat_dispersion_real
_atom_type_scat_dispersion_imag
_atom_type_scat_source
C C 0.0033 0.0000 'International Tables Vol C Tables 4.2.6.8 and 6.1.1.4'
H H 0.0000 0.0000 'International Tables Vol C Tables 4.2.6.8 and 6.1.1.4'
N N 0.0061 0.0000 'International Tables Vol C Tables 4.2.6.8 and 6.1.1.4'

loop_
_geom_angle_atom_site_label_1
_geom_angle_atom_site_label_2
_geom_angle_atom_site_label_3
_geom_angle
N2 C1 N1 116.6(4)
N1 C2 C3 113.5(4)
N1 C2 H2A 108.9
C3 C2 H2A 108.9
N1 C2 H2B 108.9
C3 C2 H2B 108.9
H2A C2 H2B 107.7
C2 C3 C4 111.4(4)
C2 C3 H3A 109.3
C4 C3 H3A 109.3
C2 C3 H3B 109.3
C4 C3 H3B 109.3
H3A C3 H3B 108.0
C5 C4 C3 112.7(4)
C5 C4 H4A 109.1
C3 C4 H4A 109.1
C5 C4 H4B 109.1
C3 C4 H4B 109.1
H4A C4 H4B 107.8
N2 C5 C4 112.6(4)
N2 C5 H5A 109.1
C4 C5 H5A 109.1
N2 C5 H5B 109.1
C4 C5 H5B 109.1
H5A C5 H5B 107.8
C11 C6 C7 121.0(4)
C11 C6 N1 119.9(4)
C7 C6 N1 119.1(4)
C8 C7 C6 118.2(4)
C8 C7 C12 120.9(4)
C6 C7 C12 120.8(4)
C9 C8 C7 121.6(4)
C9 C8 H8 119.2
C7 C8 H8 119.2
C8 C9 C10 118.7(4)
C8 C9 C13 121.4(5)
C10 C9 C13 119.8(5)
C11 C10 C9 121.7(5)
C11 C10 H10 119.2
C9 C10 H10 119.2
C10 C11 C6 118.7(4)
C10 C11 C14 120.7(4)
C6 C11 C14 120.6(4)
C7 C12 H12A 109.5
C7 C12 H12B 109.5
H12A C12 H12B 109.5
C7 C12 H12C 109.5
H12A C12 H12C 109.5
H12B C12 H12C 109.5
C9 C13 H13A 109.5
C9 C13 H13B 109.5
H13A C13 H13B 109.5
C9 C13 H13C 109.5
H13A C13 H13C 109.5
H13B C13 H13C 109.5
C11 C14 H14A 109.5
C11 C14 H14B 109.5
H14A C14 H14B 109.5
C11 C14 H14C 109.5
H14A C14 H14C 109.5
H14B C14 H14C 109.5
C16 C15 C20 121.2(4)
C16 C15 N2 119.2(4)
C20 C15 N2 119.5(4)
C17 C16 C15 118.5(4)
C17 C16 C21 121.4(4)
C15 C16 C21 120.1(4)
C18 C17 C16 122.2(5)
C18 C17 H17 118.9
C16 C17 H17 118.9
C17 C18 C19 118.2(4)
C17 C18 C22 122.1(5)
C19 C18 C22 119.7(5)
C18 C19 C20 121.7(5)
C18 C19 H19 119.1
C20 C19 H19 119.1
C15 C20 C19 118.1(4)
C15 C20 C23 120.6(4)
C19 C20 C23 121.3(4)
C16 C21 H21A 109.5
C16 C21 H21B 109.5
H21A C21 H21B 109.5
C16 C21 H21C 109.5
H21A C21 H21C 109.5
H21B C21 H21C 109.5
C18 C22 H22A 109.5
C18 C22 H22B 109.5
H22A C22 H22B 109.5
C18 C22 H22C 109.5
H22A C22 H22C 109.5
H22B C22 H22C 109.5
C20 C23 H23A 109.5
C20 C23 H23B 109.5
H23A C23 H23B 109.5
C20 C23 H23C 109.5
H23A C23 H23C 109.5
H23B C23 H23C 109.5
C1 N1 C6 115.5(3)
C1 N1 C2 126.9(4)
C6 N1 C2 115.5(3)
C1 N2 C15 115.0(4)
C1 N2 C5 130.6(4)
C15 N2 C5 114.0(3)

loop_
_geom_bond_atom_site_label_1
_geom_bond_atom_site_label_2
_geom_bond_distance
C1 N2 1.346(5)
C1 N1 1.349(5)
C2 N1 1.483(5)
C2 C3 1.507(7)
C2 H2A 0.9900
C2 H2B 0.9900
C3 C4 1.525(7)
C3 H3A 0.9900
C3 H3B 0.9900
C4 C5 1.525(7)
C4 H4A 0.9900
C4 H4B 0.9900
C5 N2 1.502(6)
C5 H5A 0.9900
C5 H5B 0.9900
C6 C11 1.395(7)
C6 C7 1.404(6)
C6 N1 1.444(5)
C7 C8 1.402(6)
C7 C12 1.500(6)
C8 C9 1.380(7)
C8 H8 0.9500
C9 C10 1.392(7)
C9 C13 1.510(6)
C10 C11 1.389(6)
C10 H10 0.9500
C11 C14 1.501(6)
C12 H12A 0.9800
C12 H12B 0.9800
C12 H12C 0.9800
C13 H13A 0.9800
C13 H13B 0.9800
C13 H13C 0.9800
C14 H14A 0.9800
C14 H14B 0.9800
C14 H14C 0.9800
C15 C16 1.392(7)
C15 C20 1.398(6)
C15 N2 1.438(5)
C16 C17 1.387(6)
C16 C21 1.514(6)
C17 C18 1.381(7)
C17 H17 0.9500
C18 C19 1.389(7)
C18 C22 1.514(7)
C19 C20 1.399(6)
C19 H19 0.9500
C20 C23 1.514(6)
C21 H21A 0.9800
C21 H21B 0.9800
C21 H21C 0.9800
C22 H22A 0.9800
C22 H22B 0.9800
C22 H22C 0.9800
C23 H23A 0.9800
C23 H23B 0.9800
C23 H23C 0.9800
